data_7017480
loop_
_publ_author_name
'Lemmerer, Andreas'
'Billing, David G.'

_publ_section_title
;
 Synthesis, characterization and phase transitions of the
 inorganic-organic layered perovskite-type hybrids
 [(C(n)H(2n+1)NH3)2PbI4], n = 7, 8, 9 and 10.
;
_journal_issue 4
_journal_name_full 'Dalton transactions (Cambridge, England : 2003)'
_journal_page_first 1146
_journal_page_last 1157
_journal_paper_doi 10.1039/c0dt01805h
_journal_volume 41
_journal_year 2012
_chemical_formula_moiety '2(C10 H24 N), I4 Pb'
_chemical_formula_sum 'C20 H48 I4 N2 Pb'
_chemical_formula_weight 1031.39
_chemical_name_common 'bis(decylammonium)tetraiodoplumbate(ii) PHASE IV'
_chemical_name_systematic
;

bis(decylammonium)tetraiodoplumbate(II) PHASE IV
;
_space_group_IT_number 14
_symmetry_cell_setting monoclinic
_symmetry_space_group_name_Hall '-P 2yab'
_symmetry_space_group_name_H-M 'P 1 21/a 1'
_atom_sites_solution_hydrogens geom
_atom_sites_solution_primary direct
_atom_sites_solution_secondary difmap
_audit_conform_dict_location ftp://ftp.iucr.org/pub/cif_core.dic
_audit_conform_dict_name cif_core.dic
_audit_conform_dict_version 2.3
_audit_creation_date 2011-05-19T15:36:22-00:00
_audit_creation_method 'WinGX routine CIF_UPDATE'
_cell_angle_alpha 90
_cell_angle_beta 96.107(10)
_cell_angle_gamma 90
_cell_formula_units_Z 2
_cell_length_a 8.433(3)
_cell_length_b 8.950(4)
_cell_length_c 21.330(9)
_cell_measurement_reflns_used 5987
_cell_measurement_temperature 243(2)
_cell_measurement_theta_max 28.33
_cell_measurement_theta_min 2.88
_cell_volume 1600.8(11)
_computing_cell_refinement 'SAINT-Plus (Bruker, 2004)'
_computing_data_collection 'APEX2 (Bruker, 2005)'
_computing_data_reduction 'SAINT-Plus and XPREP (Bruker, 2004)'
_computing_molecular_graphics
;
Ortep-3 for Windows (Farrugia, 1997) and DIAMOND (Brandenburg, 1999)
;
_computing_publication_material
;
WinGX publication routines (Farrugia, 1999) and PLATON (Spek, 2002)
;
_computing_structure_refinement 'SHELXL-97 (Sheldrick, 2008)'
_computing_structure_solution 'SHELXS-97 (Sheldrick, 2008)'
_diffrn_ambient_temperature 243(2)
_diffrn_measured_fraction_theta_full 0.998
_diffrn_measured_fraction_theta_max 0.998
_diffrn_measurement_device_type 'CCD area detector'
_diffrn_measurement_method 'phi and omega scans'
_diffrn_radiation_monochromator graphite
_diffrn_radiation_type MoK\a
_diffrn_radiation_wavelength 0.71073
_diffrn_reflns_av_R_equivalents 0.1522
_diffrn_reflns_av_unetI/netI 0.0696
_diffrn_reflns_limit_h_max 10
_diffrn_reflns_limit_h_min -10
_diffrn_reflns_limit_k_max 10
_diffrn_reflns_limit_k_min -10
_diffrn_reflns_limit_l_max 25
_diffrn_reflns_limit_l_min -25
_diffrn_reflns_number 19089
_diffrn_reflns_theta_full 25.5
_diffrn_reflns_theta_max 25.5
_diffrn_reflns_theta_min 1.92
_exptl_absorpt_coefficient_mu 9.136
_exptl_absorpt_correction_T_max 0.486
_exptl_absorpt_correction_T_min 0.0689
_exptl_absorpt_correction_type integration
_exptl_absorpt_process_details 'Bruker XPREP (Bruker, 2004)'
_exptl_crystal_colour yellow
_exptl_crystal_density_diffrn 2.14
_exptl_crystal_density_meas 0
_exptl_crystal_density_method 'not measured'
_exptl_crystal_description plate
_exptl_crystal_F_000 952
_exptl_crystal_size_max 0.64
_exptl_crystal_size_mid 0.28
_exptl_crystal_size_min 0.08
_refine_diff_density_max 4.361
_refine_diff_density_min -3.529
_refine_diff_density_rms 0.495
_refine_ls_extinction_method none
_refine_ls_goodness_of_fit_ref 1.088
_refine_ls_hydrogen_treatment constr
_refine_ls_matrix_type full
_refine_ls_number_parameters 125
_refine_ls_number_reflns 2965
_refine_ls_number_restraints 90
_refine_ls_restrained_S_all 1.074
_refine_ls_R_factor_all 0.1075
_refine_ls_R_factor_gt 0.0952
_refine_ls_shift/su_max 0
_refine_ls_shift/su_mean 0
_refine_ls_structure_factor_coef Fsqd
_refine_ls_weighting_details 'calc w=1/[\s^2^(Fo^2^)+(0.1445P)^2^+155.0586P] where P=(Fo^2^+2Fc^2^)/3'
_refine_ls_weighting_scheme calc
_refine_ls_wR_factor_gt 0.2602
_refine_ls_wR_factor_ref 0.2768
_reflns_number_gt 2664
_reflns_number_total 2965
_reflns_threshold_expression >2sigma(I)
_cod_data_source_file c0dt01805h.txt
_cod_data_source_block 4a
_cod_depositor_comments
;
The following automatic conversions were performed:

'_symmetry_cell_setting' value 'Monoclinic' changed to 'monoclinic'
according to /home/saulius/struct/CIF-dictionaries/cif_core.dic
dictionary named 'cif_core.dic' version 2.4.1 from 2010-06-29.

Automatic conversion script
Id: cif_fix_values 1715 2011-07-08 13:25:40Z adriana 
;
_cod_original_cell_volume 1600.7(11)
_cod_original_sg_symbol_Hall '-P 2ybc'
_cod_original_sg_symbol_H-M P2(1)/c
_cod_database_code 7017480

loop_
_symmetry_equiv_pos_as_xyz
'x, y, z'
'-x+1/2, y+1/2, -z'
'-x, -y, -z'
'x-1/2, -y-1/2, z'

loop_
_atom_site_label
_atom_site_type_symbol
_atom_site_fract_x
_atom_site_fract_y
_atom_site_fract_z
_atom_site_U_iso_or_equiv
_atom_site_adp_type
_atom_site_occupancy
_atom_site_symmetry_multiplicity
_atom_site_calc_flag
_atom_site_refinement_flags
C1 C 0.961(6) 0.502(3) 0.8151(14) 0.049(5) Uani 1 1 d DU
H1D H 1.0768 0.4978 0.8148 0.059 Uiso 1 1 calc R
H1E H 0.9188 0.5757 0.7837 0.059 Uiso 1 1 calc R
C2 C 0.891(4) 0.351(3) 0.7974(10) 0.048(5) Uani 1 1 d DU
H2A H 0.9286 0.2797 0.8304 0.057 Uiso 1 1 calc R
H2B H 0.7747 0.3577 0.7964 0.057 Uiso 1 1 calc R
C3 C 0.930(5) 0.292(3) 0.7353(9) 0.053(5) Uani 1 1 d DU
H3A H 0.9025 0.1853 0.7331 0.064 Uiso 1 1 calc R
H3B H 1.046 0.299 0.7341 0.064 Uiso 1 1 calc R
C4 C 0.850(5) 0.367(4) 0.6777(9) 0.058(5) Uani 1 1 d DU
H4A H 0.7343 0.3534 0.6768 0.069 Uiso 1 1 calc R
H4B H 0.8713 0.4748 0.681 0.069 Uiso 1 1 calc R
C5 C 0.901(5) 0.312(4) 0.6167(9) 0.060(5) Uani 1 1 d DU
H5A H 1.0168 0.3267 0.6178 0.072 Uiso 1 1 calc R
H5B H 0.882 0.2036 0.6143 0.072 Uiso 1 1 calc R
C6 C 0.823(6) 0.382(4) 0.5575(9) 0.064(5) Uani 1 1 d DU
H6A H 0.856 0.4865 0.5563 0.076 Uiso 1 1 calc R
H6B H 0.7069 0.3803 0.559 0.076 Uiso 1 1 calc R
C7 C 0.860(6) 0.306(4) 0.4979(9) 0.063(6) Uani 1 1 d DU
H7A H 0.9761 0.3054 0.4974 0.076 Uiso 1 1 calc R
H7B H 0.8248 0.202 0.4992 0.076 Uiso 1 1 calc R
C8 C 0.787(6) 0.374(4) 0.4375(10) 0.065(6) Uani 1 1 d DU
H8A H 0.8177 0.4798 0.4371 0.077 Uiso 1 1 calc R
H8B H 0.6707 0.3703 0.437 0.077 Uiso 1 1 calc R
C9 C 0.831(6) 0.302(4) 0.3783(11) 0.065(7) Uani 1 1 d DU
H9A H 0.9478 0.3055 0.379 0.078 Uiso 1 1 calc R
H9B H 0.7999 0.197 0.3786 0.078 Uiso 1 1 calc R
N1 N 0.924(4) 0.549(3) 0.8767(13) 0.051(7) Uani 1 1 d DU
H1A H 0.9671 0.6388 0.8858 0.077 Uiso 1 1 calc R
H1B H 0.9635 0.4818 0.9058 0.077 Uiso 1 1 calc R
H1C H 0.8171 0.5541 0.8769 0.077 Uiso 1 1 calc R
C10 C 0.759(8) 0.371(7) 0.3178(12) 0.087(18) Uani 1 1 d D
H10A H 0.7936 0.316 0.2824 0.131 Uiso 1 1 calc R
H10B H 0.7938 0.4742 0.3157 0.131 Uiso 1 1 calc R
H10C H 0.644 0.3676 0.316 0.131 Uiso 1 1 calc R
I1 I 0.9835(3) 0.9232(2) 0.85342(11) 0.0403(6) Uani 1 1 d .
I2 I 0.6943(2) 1.2065(2) 0.97157(11) 0.0327(5) Uani 1 1 d .
Pb1 Pb 1 1 1 0.0205(4) Uani 1 2 d S

loop_
_atom_site_aniso_label
_atom_site_aniso_U_11
_atom_site_aniso_U_22
_atom_site_aniso_U_33
_atom_site_aniso_U_23
_atom_site_aniso_U_13
_atom_site_aniso_U_12
C1 0.050(12) 0.039(11) 0.058(10) -0.013(9) 0.004(11) -0.003(10)
C2 0.056(12) 0.038(10) 0.050(8) -0.021(8) 0.009(10) 0.000(9)
C3 0.063(12) 0.050(10) 0.048(8) -0.015(8) 0.015(10) -0.002(10)
C4 0.068(12) 0.057(11) 0.051(8) -0.008(8) 0.016(10) -0.003(10)
C5 0.072(12) 0.062(12) 0.049(8) -0.006(9) 0.019(10) -0.007(11)
C6 0.075(13) 0.068(12) 0.051(8) -0.004(9) 0.018(11) -0.005(11)
C7 0.075(14) 0.068(13) 0.049(8) -0.002(10) 0.019(11) -0.004(12)
C8 0.076(15) 0.070(14) 0.051(9) 0.001(10) 0.020(12) -0.005(13)
C9 0.077(17) 0.071(16) 0.049(9) 0.003(12) 0.022(13) -0.007(14)
N1 0.040(14) 0.045(14) 0.066(13) -0.033(11) -0.012(12) 0.013(12)
C10 0.09(4) 0.11(5) 0.05(3) 0.00(3) -0.02(3) 0.03(4)
I1 0.0578(15) 0.0355(11) 0.0275(10) -0.0010(8) 0.0035(11) -0.0043(11)
I2 0.0244(9) 0.0339(11) 0.0401(11) 0.0029(8) 0.0049(10) 0.0136(8)
Pb1 0.0184(7) 0.0179(7) 0.0259(7) -0.0011(5) 0.0056(10) 0.0007(6)

loop_
_atom_type_symbol
_atom_type_description
_atom_type_scat_dispersion_real
_atom_type_scat_dispersion_imag
_atom_type_scat_source
C C 0.0033 0.0016 'International Tables Vol C Tables 4.2.6.8 and 6.1.1.4'
H H 0 0 'International Tables Vol C Tables 4.2.6.8 and 6.1.1.4'
N N 0.0061 0.0033 'International Tables Vol C Tables 4.2.6.8 and 6.1.1.4'
I I -0.4742 1.8119 'International Tables Vol C Tables 4.2.6.8 and 6.1.1.4'
Pb Pb -3.3944 10.1111 'International Tables Vol C Tables 4.2.6.8 and 6.1.1.4'

loop_
_exptl_crystal_face_index_h
_exptl_crystal_face_index_k
_exptl_crystal_face_index_l
_exptl_crystal_face_perp_dist
-1 0 0 0.04
1 0 0 0.04
0 -1 0 0.14
0 1 0 0.14
0 0 -1 0.32
0 0 1 0.32

loop_
_geom_angle_atom_site_label_1
_geom_angle_atom_site_label_2
_geom_angle_atom_site_label_3
_geom_angle
_geom_angle_site_symmetry_1
_geom_angle_site_symmetry_3
N1 C1 C2 111.8(14) . .
N1 C1 H1D 109.3 . .
C2 C1 H1D 109.3 . .
N1 C1 H1E 109.3 . .
C2 C1 H1E 109.3 . .
H1D C1 H1E 107.9 . .
C3 C2 C1 115.1(15) . .
C3 C2 H2A 108.5 . .
C1 C2 H2A 108.5 . .
C3 C2 H2B 108.5 . .
C1 C2 H2B 108.5 . .
H2A C2 H2B 107.5 . .
C2 C3 C4 116.0(15) . .
C2 C3 H3A 108.3 . .
C4 C3 H3A 108.3 . .
C2 C3 H3B 108.3 . .
C4 C3 H3B 108.3 . .
H3A C3 H3B 107.4 . .
C5 C4 C3 114.3(14) . .
C5 C4 H4A 108.7 . .
C3 C4 H4A 108.7 . .
C5 C4 H4B 108.7 . .
C3 C4 H4B 108.7 . .
H4A C4 H4B 107.6 . .
C6 C5 C4 116.5(14) . .
C6 C5 H5A 108.2 . .
C4 C5 H5A 108.2 . .
C6 C5 H5B 108.2 . .
C4 C5 H5B 108.2 . .
H5A C5 H5B 107.3 . .
C5 C6 C7 114.2(14) . .
C5 C6 H6A 108.7 . .
C7 C6 H6A 108.7 . .
C5 C6 H6B 108.7 . .
C7 C6 H6B 108.7 . .
H6A C6 H6B 107.6 . .
C8 C7 C6 116.2(14) . .
C8 C7 H7A 108.2 . .
C6 C7 H7A 108.2 . .
C8 C7 H7B 108.2 . .
C6 C7 H7B 108.2 . .
H7A C7 H7B 107.4 . .
C7 C8 C9 115.7(15) . .
C7 C8 H8A 108.4 . .
C9 C8 H8A 108.4 . .
C7 C8 H8B 108.4 . .
C9 C8 H8B 108.4 . .
H8A C8 H8B 107.4 . .
C10 C9 C8 115.8(15) . .
C10 C9 H9A 108.3 . .
C8 C9 H9A 108.3 . .
C10 C9 H9B 108.3 . .
C8 C9 H9B 108.3 . .
H9A C9 H9B 107.4 . .
C1 N1 H1A 109.5 . .
C1 N1 H1B 109.5 . .
H1A N1 H1B 109.5 . .
C1 N1 H1C 109.5 . .
H1A N1 H1C 109.5 . .
H1B N1 H1C 109.5 . .
C9 C10 H10A 109.5 . .
C9 C10 H10B 109.5 . .
H10A C10 H10B 109.5 . .
C9 C10 H10C 109.5 . .
H10A C10 H10C 109.5 . .
H10B C10 H10C 109.5 . .
Pb1 I2 Pb1 149.98(8) . 2_657
I2 Pb1 I2 180.0000(10) . 3_777
I2 Pb1 I2 84.69(4) . 4_685
I2 Pb1 I2 95.31(4) 3_777 4_685
I2 Pb1 I2 95.31(4) . 2_647
I2 Pb1 I2 84.69(4) 3_777 2_647
I2 Pb1 I2 180 4_685 2_647
I2 Pb1 I1 90.66(7) . 3_777
I2 Pb1 I1 89.34(7) 3_777 3_777
I2 Pb1 I1 92.24(6) 4_685 3_777
I2 Pb1 I1 87.76(6) 2_647 3_777
I2 Pb1 I1 89.34(7) . .
I2 Pb1 I1 90.66(7) 3_777 .
I2 Pb1 I1 87.76(6) 4_685 .
I2 Pb1 I1 92.24(6) 2_647 .
I1 Pb1 I1 180.0000(10) 3_777 .

loop_
_geom_bond_atom_site_label_1
_geom_bond_atom_site_label_2
_geom_bond_distance
_geom_bond_site_symmetry_2
C1 N1 1.444(10) .
C1 C2 1.503(10) .
C1 H1D 0.98 .
C1 H1E 0.98 .
C2 C3 1.498(10) .
C2 H2A 0.98 .
C2 H2B 0.98 .
C3 C4 1.501(10) .
C3 H3A 0.98 .
C3 H3B 0.98 .
C4 C5 1.501(10) .
C4 H4A 0.98 .
C4 H4B 0.98 .
C5 C6 1.500(10) .
C5 H5A 0.98 .
C5 H5B 0.98 .
C6 C7 1.503(10) .
C6 H6A 0.98 .
C6 H6B 0.98 .
C7 C8 1.497(10) .
C7 H7A 0.98 .
C7 H7B 0.98 .
C8 C9 1.500(10) .
C8 H8A 0.98 .
C8 H8B 0.98 .
C9 C10 1.499(10) .
C9 H9A 0.98 .
C9 H9B 0.98 .
N1 H1A 0.9 .
N1 H1B 0.9 .
N1 H1C 0.9 .
C10 H10A 0.97 .
C10 H10B 0.97 .
C10 H10C 0.97 .
I1 Pb1 3.190(3) .
I2 Pb1 3.177(2) .
I2 Pb1 3.188(2) 2_657
Pb1 I2 3.177(2) 3_777
Pb1 I2 3.188(2) 4_685
Pb1 I2 3.188(2) 2_647
Pb1 I1 3.190(3) 3_777

loop_
_geom_hbond_atom_site_label_D
_geom_hbond_atom_site_label_H
_geom_hbond_atom_site_label_A
_geom_hbond_distance_DH
_geom_hbond_distance_HA
_geom_hbond_distance_DA
_geom_hbond_angle_DHA
_geom_hbond_site_symmetry_A
N1 H1A I1 0.9 2.64 3.43(3) 147 .
N1 H1B I2 0.9 2.83 3.68(3) 157 4_675
N1 H1C I1 0.9 2.81 3.70(3) 169 4_575

loop_
_geom_torsion_atom_site_label_1
_geom_torsion_atom_site_label_2
_geom_torsion_atom_site_label_3
_geom_torsion_atom_site_label_4
_geom_torsion
_geom_torsion_site_symmetry_1
_geom_torsion_site_symmetry_4
N1 C1 C2 C3 -177(3) . .
C1 C2 C3 C4 -72(4) . .
C2 C3 C4 C5 176(3) . .
C3 C4 C5 C6 179(4) . .
C4 C5 C6 C7 -171(4) . .
C5 C6 C7 C8 -179(4) . .
C6 C7 C8 C9 177(5) . .
C7 C8 C9 C10 -180(5) . .
Pb1 I2 Pb1 I2 14E1(10) 2_657 3_777
Pb1 I2 Pb1 I2 -56.11(19) 2_657 4_685
Pb1 I2 Pb1 I2 123.89(19) 2_657 2_647
Pb1 I2 Pb1 I1 36.07(16) 2_657 3_777
Pb1 I2 Pb1 I1 -143.93(16) 2_657 .
